data_1529959
loop_
_publ_author_name
'Galesic, N.'
'Matkovic, B.'
'Topic, M.'
'Coffou, E.'
'Sljukic, M.'

_publ_section_title
;
 The Crystal Structure of Disodium Thorium Bisphosphate, Na2 Th (P O4)2
;
_journal_name_full 'Documenta Chemica Yugoslavica. Croatica Chemica Acta'
_journal_page_first 597
_journal_page_last 608
_journal_volume 57
_journal_year 1984
_chemical_formula_sum 'Na2 O8 P2 Th'
_chemical_name_systematic 'Na2 Th (P O4)2'
_space_group_IT_number 15
_symmetry_space_group_name_Hall '-C 2yc'
_symmetry_space_group_name_H-M 'C 1 2/c 1'
_cell_angle_alpha 90
_cell_angle_beta 111
_cell_angle_gamma 90
_cell_formula_units_Z 8
_cell_length_a 7.01
_cell_length_b 21.5
_cell_length_c 9.12
_cell_volume 1283.226
_citation_journal_id_ASTM CCACAA
_cod_data_source_file Galesic_CCACAA_1984_1222.cif
_cod_data_source_block Na2O8P2Th1
_cod_original_formula_sum 'Na2 O8 P2 Th1'
_cod_database_code 1529959

loop_
_symmetry_equiv_pos_as_xyz
x,y,z
-x,y,-z+1/2
-x,-y,-z
x,-y,z-1/2
x+1/2,y+1/2,z
-x+1/2,y+1/2,-z+1/2
-x+1/2,-y+1/2,-z
x+1/2,-y+1/2,z-1/2

loop_
_atom_site_label
_atom_site_type_symbol
_atom_site_fract_x
_atom_site_fract_y
_atom_site_fract_z
_atom_site_occupancy
_atom_site_U_iso_or_equiv
O3 O-2 -0.293 0.128 0.247 1 0.0
O6 O-2 -0.289 -0.054 0.5 1 0.0
Na2 Na+1 -0.105 -0.19 0.06 1 0.0
Th2 Th+4 0 0.2968 0.25 1 0.0
O2 O-2 -0.132 0.197 0.108 1 0.0
O4 O-2 -0.301 0.248 0.257 1 0.0
O5 O-2 0.031 -0.08 0.479 1 0.0
O1 O-2 -0.518 0.191 0.001 1 0.0
Th1 Th+4 0 0.0726 0.25 1 0.0
O7 O-2 -0.29 -0.121 0.296 1 0.0
Na1 Na+1 0.378 0.062 0.01 1 0.0
P2 P+5 -0.187 -0.065 0.378 1 0.0
P1 P+5 -0.323 0.189 0.152 1 0.0
O8 O-2 -0.205 -0.01 0.269 1 0.0
